data_7210126
loop_
_publ_author_name
'Chen, Zhaofei'
'An, Haiyan'
'Zhang, Hua'
'Hu, Ying'

_publ_section_title
;
 Metal(ii)-directed self-assembly of amino acid functionalized
 polyoxometalates
;
_journal_issue 23
_journal_name_full CrystEngComm
_journal_page_first 4711
_journal_paper_doi 10.1039/c3ce40129d
_journal_volume 15
_journal_year 2013
_chemical_formula_sum 'C10 H34 Cu2 Mo8 N2 O38'
_chemical_formula_weight 1685.01
_chemical_name_systematic
;
?
;
_space_group_IT_number 14
_symmetry_cell_setting monoclinic
_symmetry_space_group_name_Hall '-P 2ybc'
_symmetry_space_group_name_H-M 'P 1 21/c 1'
_atom_sites_solution_primary direct
_atom_sites_solution_secondary difmap
_audit_creation_method SHELXL-97
_cell_angle_alpha 90.00
_cell_angle_beta 117.669(2)
_cell_angle_gamma 90.00
_cell_formula_units_Z 2
_cell_length_a 11.4202(3)
_cell_length_b 12.6946(3)
_cell_length_c 15.3512(4)
_cell_measurement_reflns_used 17662
_cell_measurement_temperature 293(2)
_cell_measurement_theta_max 25.00
_cell_measurement_theta_min 2.01
_cell_volume 1971.04(9)
_computing_molecular_graphics 'Bruker SHELXTL'
_computing_publication_material 'Bruker SHELXTL'
_computing_structure_refinement 'SHELXL-97 (Sheldrick, 1997)'
_computing_structure_solution 'SHELXS-97 (Sheldrick, 1990)'
_diffrn_ambient_temperature 293(2)
_diffrn_detector_area_resol_mean 0.01
_diffrn_measured_fraction_theta_full 0.999
_diffrn_measured_fraction_theta_max 0.999
_diffrn_measurement_device_type 'Bruker Smart Apex CCD'
_diffrn_measurement_method \w-2\q
_diffrn_radiation_monochromator graphite
_diffrn_radiation_source 'fine-focus sealed tube'
_diffrn_radiation_type MoK\a
_diffrn_radiation_wavelength 0.71073
_diffrn_reflns_av_R_equivalents 0.0211
_diffrn_reflns_av_sigmaI/netI 0.0150
_diffrn_reflns_limit_h_max 13
_diffrn_reflns_limit_h_min -13
_diffrn_reflns_limit_k_max 15
_diffrn_reflns_limit_k_min -15
_diffrn_reflns_limit_l_max 15
_diffrn_reflns_limit_l_min -18
_diffrn_reflns_number 17662
_diffrn_reflns_theta_full 25.00
_diffrn_reflns_theta_max 25.00
_diffrn_reflns_theta_min 2.01
_diffrn_standards_decay_% none
_diffrn_standards_interval_count 0
_diffrn_standards_interval_time 0
_diffrn_standards_number 0
_exptl_absorpt_coefficient_mu 3.630
_exptl_absorpt_correction_T_max 0.602
_exptl_absorpt_correction_T_min 0.441
_exptl_absorpt_correction_type empirical
_exptl_absorpt_process_details 'ABSCOR by T.Higashi 8 March, 1995'
_exptl_crystal_colour blue
_exptl_crystal_density_diffrn 2.839
_exptl_crystal_density_method 'not measured'
_exptl_crystal_description block
_exptl_crystal_F_000 1611
_exptl_crystal_size_max 0.25
_exptl_crystal_size_mid 0.19
_exptl_crystal_size_min 0.14
_refine_diff_density_max 0.849
_refine_diff_density_min -0.914
_refine_diff_density_rms 0.181
_refine_ls_extinction_method none
_refine_ls_goodness_of_fit_ref 1.428
_refine_ls_hydrogen_treatment constr
_refine_ls_matrix_type full
_refine_ls_number_parameters 307
_refine_ls_number_reflns 3473
_refine_ls_number_restraints 60
_refine_ls_restrained_S_all 1.420
_refine_ls_R_factor_all 0.0417
_refine_ls_R_factor_gt 0.0410
_refine_ls_shift/su_max 0.001
_refine_ls_shift/su_mean 0.000
_refine_ls_structure_factor_coef Fsqd
_refine_ls_weighting_details 'calc w=1/[\s^2^(Fo^2^)+(0.0100P)^2^+32.9540P] where P=(Fo^2^+2Fc^2^)/3'
_refine_ls_weighting_scheme calc
_refine_ls_wR_factor_gt 0.1064
_refine_ls_wR_factor_ref 0.1067
_reflns_number_gt 3400
_reflns_number_total 3473
_reflns_threshold_expression >2sigma(I)
_cod_data_source_file c3ce40129d.txt
_cod_data_source_block 1
_cod_depositor_comments
;
The following automatic conversions were performed:

'_symmetry_cell_setting' value 'Monoclinic' changed to 'monoclinic'
according to /home/saulius/struct/CIF-dictionaries/cif_core.dic
dictionary named 'cif_core.dic' version 2.4.2 from 2011-04-26.

Automatic conversion script
Id: cif_fix_values 1891 2012-01-12 08:04:46Z andrius 
;
_cod_original_sg_symbol_H-M P21/c
_cod_database_code 7210126

loop_
_symmetry_equiv_pos_as_xyz
'x, y, z'
'-x, y+1/2, -z+1/2'
'-x, -y, -z'
'x, -y-1/2, z-1/2'

loop_
_atom_site_label
_atom_site_type_symbol
_atom_site_fract_x
_atom_site_fract_y
_atom_site_fract_z
_atom_site_U_iso_or_equiv
_atom_site_adp_type
_atom_site_occupancy
_atom_site_symmetry_multiplicity
_atom_site_calc_flag
_atom_site_refinement_flags
_atom_site_disorder_assembly
_atom_site_disorder_group
Mo1 Mo 0.16048(7) 0.12796(6) 0.35982(5) 0.01767(18) Uani 1 1 d . . .
Mo2 Mo 0.45948(7) 0.05725(6) 0.38837(5) 0.01566(18) Uani 1 1 d . . .
Mo3 Mo 0.21103(7) -0.12413(6) 0.35133(6) 0.01924(19) Uani 1 1 d . . .
Mo4 Mo 0.51051(8) -0.21265(6) 0.43173(5) 0.01940(19) Uani 1 1 d . . .
Cu1 Cu -0.01354(12) 0.14666(9) 0.10582(8) 0.0249(3) Uani 1 1 d . . .
O1 O 0.1527(6) -0.0042(5) 0.4066(4) 0.0190(13) Uani 1 1 d . . .
O1W O -0.0997(7) 0.0079(5) 0.0745(5) 0.0305(15) Uani 1 1 d . . .
O2 O 0.4149(6) -0.0833(5) 0.4746(4) 0.0193(13) Uani 1 1 d . . .
O2W O -0.0654(7) 0.1691(6) -0.0328(5) 0.0330(16) Uani 1 1 d . . .
O3 O 0.2811(6) 0.0241(5) 0.3065(4) 0.0185(13) Uani 1 1 d . . .
O3W O 0.2053(8) 0.0763(6) 0.1078(5) 0.0381(18) Uani 1 1 d . . .
O4 O 0.3534(6) 0.1429(5) 0.4522(4) 0.0198(13) Uani 1 1 d . . .
O5 O 0.4890(7) 0.1609(5) 0.3314(5) 0.0273(15) Uani 1 1 d . . .
O6 O 0.5372(6) -0.0502(5) 0.3643(4) 0.0212(13) Uani 1 1 d . . .
O7 O 0.0290(6) 0.1210(5) 0.2403(4) 0.0205(13) Uani 1 1 d . . .
O8 O 0.4786(7) -0.3137(5) 0.4900(5) 0.0333(16) Uani 1 1 d . . .
O9 O 0.1024(7) 0.2011(5) 0.4238(5) 0.0314(16) Uani 1 1 d . . .
O10 O 0.3387(6) -0.1934(5) 0.3214(4) 0.0225(13) Uani 1 1 d . . .
O11 O 0.0765(6) -0.1287(5) 0.2388(5) 0.0300(15) Uani 1 1 d . . .
O12 O 0.1880(6) -0.2225(5) 0.4182(5) 0.0291(15) Uani 1 1 d . . .
O13 O 0.6027(7) -0.2659(6) 0.3808(5) 0.0340(17) Uani 1 1 d . . .
O14 O 0.2236(6) 0.2590(5) 0.3029(5) 0.0279(15) Uani 1 1 d . . .
O15 O 0.0919(7) 0.2739(5) 0.1392(5) 0.0295(15) Uani 1 1 d . . .
C1 C 0.1858(9) 0.2996(7) 0.2202(7) 0.024(2) Uani 1 1 d U A .
C2 C 0.2644(10) 0.3947(8) 0.2177(8) 0.033(2) Uani 1 1 d U . .
N1 N 0.2251(16) 0.4360(12) 0.1239(12) 0.026(3) Uani 0.50 1 d PU A 1
H1A H 0.1655 0.3928 0.0784 0.031 Uiso 0.50 1 calc PR A 1
H1B H 0.2955 0.4406 0.1126 0.031 Uiso 0.50 1 calc PR A 1
C3 C 0.165(2) 0.543(2) 0.1159(19) 0.047(6) Uani 0.50 1 d PU A 1
H3A H 0.1777 0.5871 0.0691 0.057 Uiso 0.50 1 calc PR A 1
H3B H 0.0717 0.5386 0.0967 0.057 Uiso 0.50 1 calc PR A 1
C4 C 0.242(2) 0.5841(18) 0.2189(18) 0.037(5) Uani 0.50 1 d PU A 1
H4A H 0.3298 0.6073 0.2312 0.045 Uiso 0.50 1 calc PR A 1
H4B H 0.1969 0.6426 0.2306 0.045 Uiso 0.50 1 calc PR A 1
C5 C 0.251(3) 0.492(2) 0.282(2) 0.044(6) Uani 0.50 1 d PU A 1
H5A H 0.1727 0.4859 0.2908 0.053 Uiso 0.50 1 calc PR A 1
H5B H 0.3286 0.4972 0.3464 0.053 Uiso 0.50 1 calc PR A 1
N1A N 0.3908(15) 0.3983(13) 0.2927(12) 0.028(4) Uani 0.50 1 d PU A 2
H1AA H 0.4499 0.3983 0.2694 0.034 Uiso 0.50 1 calc PR A 2
H1AB H 0.4072 0.3432 0.3337 0.034 Uiso 0.50 1 calc PR A 2
C3A C 0.395(3) 0.498(2) 0.343(2) 0.055(7) Uani 0.50 1 d PU A 2
H3AA H 0.3901 0.4841 0.4030 0.067 Uiso 0.50 1 calc PR A 2
H3AB H 0.4775 0.5343 0.3592 0.067 Uiso 0.50 1 calc PR A 2
C4A C 0.292(4) 0.557(3) 0.281(3) 0.092(12) Uani 0.50 1 d PU A 2
H4AA H 0.3223 0.6102 0.2510 0.110 Uiso 0.50 1 calc PR A 2
H4AB H 0.2555 0.5937 0.3191 0.110 Uiso 0.50 1 calc PR A 2
C5A C 0.189(3) 0.497(2) 0.206(2) 0.057(7) Uani 0.50 1 d PU A 2
H5AA H 0.1604 0.5281 0.1415 0.069 Uiso 0.50 1 calc PR A 2
H5AB H 0.1141 0.4878 0.2184 0.069 Uiso 0.50 1 calc PR A 2
O4W O 0.6768(8) 0.3327(7) 0.3617(6) 0.050(2) Uani 1 1 d . . .

loop_
_atom_site_aniso_label
_atom_site_aniso_U_11
_atom_site_aniso_U_22
_atom_site_aniso_U_33
_atom_site_aniso_U_23
_atom_site_aniso_U_13
_atom_site_aniso_U_12
Mo1 0.0150(4) 0.0197(4) 0.0159(4) 0.0007(3) 0.0052(3) 0.0007(3)
Mo2 0.0147(4) 0.0174(4) 0.0132(4) -0.0007(3) 0.0050(3) -0.0011(3)
Mo3 0.0169(4) 0.0179(4) 0.0190(4) -0.0003(3) 0.0050(3) -0.0032(3)
Mo4 0.0201(4) 0.0162(4) 0.0170(4) -0.0035(3) 0.0045(3) 0.0004(3)
Cu1 0.0293(6) 0.0253(6) 0.0179(6) -0.0019(5) 0.0090(5) -0.0084(5)
O1 0.018(3) 0.025(3) 0.019(3) -0.001(3) 0.013(3) -0.001(3)
O1W 0.034(4) 0.027(4) 0.032(4) -0.005(3) 0.018(3) -0.007(3)
O2 0.018(3) 0.020(3) 0.018(3) -0.005(2) 0.007(3) 0.001(2)
O2W 0.041(4) 0.036(4) 0.021(3) 0.001(3) 0.013(3) -0.006(3)
O3 0.018(3) 0.021(3) 0.012(3) 0.001(2) 0.003(2) 0.000(2)
O3W 0.043(4) 0.036(4) 0.028(4) -0.002(3) 0.010(3) -0.007(3)
O4 0.018(3) 0.021(3) 0.016(3) -0.002(2) 0.004(2) 0.002(2)
O5 0.029(4) 0.025(3) 0.025(3) 0.005(3) 0.011(3) -0.006(3)
O6 0.018(3) 0.026(3) 0.025(3) -0.002(3) 0.013(3) -0.002(3)
O7 0.012(3) 0.025(3) 0.023(3) 0.006(3) 0.007(3) -0.003(3)
O8 0.036(4) 0.020(3) 0.034(4) 0.004(3) 0.008(3) -0.005(3)
O9 0.031(4) 0.032(4) 0.029(4) -0.002(3) 0.011(3) 0.004(3)
O10 0.018(3) 0.021(3) 0.023(3) -0.005(3) 0.004(3) 0.000(3)
O11 0.024(3) 0.033(4) 0.023(3) -0.003(3) 0.003(3) -0.008(3)
O12 0.025(3) 0.026(4) 0.034(4) 0.007(3) 0.012(3) -0.004(3)
O13 0.034(4) 0.039(4) 0.029(4) -0.011(3) 0.015(3) 0.009(3)
O14 0.022(3) 0.025(3) 0.031(4) 0.006(3) 0.008(3) -0.006(3)
O15 0.034(4) 0.030(4) 0.025(4) 0.000(3) 0.014(3) -0.005(3)
C1 0.024(4) 0.019(4) 0.030(5) -0.001(4) 0.013(4) 0.005(4)
C2 0.031(5) 0.029(5) 0.044(5) 0.004(4) 0.021(4) -0.008(4)
N1 0.028(7) 0.026(7) 0.030(7) -0.003(6) 0.019(6) -0.003(6)
C3 0.046(9) 0.043(9) 0.052(9) 0.004(8) 0.023(7) 0.006(7)
C4 0.041(9) 0.033(8) 0.045(9) -0.008(7) 0.026(7) -0.007(7)
C5 0.054(10) 0.044(9) 0.048(9) 0.000(7) 0.035(8) -0.010(8)
N1A 0.022(6) 0.028(7) 0.037(7) 0.007(6) 0.016(6) -0.002(6)
C3A 0.056(10) 0.049(10) 0.051(10) -0.006(8) 0.015(8) 0.000(8)
C4A 0.090(14) 0.083(14) 0.095(14) -0.009(9) 0.036(10) 0.002(9)
C5A 0.050(10) 0.048(10) 0.069(11) 0.004(8) 0.024(8) 0.004(8)
O4W 0.048(5) 0.064(6) 0.038(5) 0.001(4) 0.020(4) -0.012(4)

loop_
_atom_type_symbol
_atom_type_description
_atom_type_scat_dispersion_real
_atom_type_scat_dispersion_imag
_atom_type_scat_source
C C 0.0033 0.0016 'International Tables Vol C Tables 4.2.6.8 and 6.1.1.4'
H H 0.0000 0.0000 'International Tables Vol C Tables 4.2.6.8 and 6.1.1.4'
Cu Cu 0.3201 1.2651 'International Tables Vol C Tables 4.2.6.8 and 6.1.1.4'
Mo Mo -1.6832 0.6857 'International Tables Vol C Tables 4.2.6.8 and 6.1.1.4'
N N 0.0061 0.0033 'International Tables Vol C Tables 4.2.6.8 and 6.1.1.4'
O O 0.0106 0.0060 'International Tables Vol C Tables 4.2.6.8 and 6.1.1.4'

loop_
_geom_angle_atom_site_label_1
_geom_angle_atom_site_label_2
_geom_angle_atom_site_label_3
_geom_angle
_geom_angle_site_symmetry_1
_geom_angle_site_symmetry_3
O9 Mo1 O7 105.0(3) . .
O9 Mo1 O1 99.8(3) . .
O7 Mo1 O1 100.9(3) . .
O9 Mo1 O4 97.8(3) . .
O7 Mo1 O4 150.9(3) . .
O1 Mo1 O4 92.7(3) . .
O9 Mo1 O14 96.1(3) . .
O7 Mo1 O14 84.2(3) . .
O1 Mo1 O14 161.3(3) . .
O4 Mo1 O14 75.4(2) . .
O9 Mo1 O3 167.2(3) . .
O7 Mo1 O3 87.8(2) . .
O1 Mo1 O3 76.3(2) . .
O4 Mo1 O3 70.4(2) . .
O14 Mo1 O3 86.0(2) . .
O9 Mo1 Mo3 133.2(2) . .
O7 Mo1 Mo3 89.5(2) . .
O1 Mo1 Mo3 33.37(18) . .
O4 Mo1 Mo3 87.97(17) . .
O14 Mo1 Mo3 129.97(19) . .
O3 Mo1 Mo3 44.13(15) . .
O9 Mo1 Mo2 136.0(2) . .
O7 Mo1 Mo2 116.6(2) . .
O1 Mo1 Mo2 86.33(18) . .
O4 Mo1 Mo2 38.20(17) . .
O14 Mo1 Mo2 75.39(18) . .
O3 Mo1 Mo2 32.56(14) . .
Mo3 Mo1 Mo2 63.59(2) . .
O9 Mo1 Cu1 116.1(2) . .
O7 Mo1 Cu1 20.01(18) . .
O1 Mo1 Cu1 113.23(19) . .
O4 Mo1 Cu1 131.21(17) . .
O14 Mo1 Cu1 67.40(18) . .
O3 Mo1 Cu1 76.43(14) . .
Mo3 Mo1 Cu1 92.40(3) . .
Mo2 Mo1 Cu1 100.50(3) . .
O5 Mo2 O6 104.6(3) . .
O5 Mo2 O3 104.0(3) . .
O6 Mo2 O3 100.5(3) . .
O5 Mo2 O2 101.7(3) . 3_656
O6 Mo2 O2 99.7(3) . 3_656
O3 Mo2 O2 141.9(3) . 3_656
O5 Mo2 O4 97.5(3) . .
O6 Mo2 O4 157.8(3) . .
O3 Mo2 O4 75.8(2) . .
O2 Mo2 O4 73.3(2) 3_656 .
O5 Mo2 O2 176.9(3) . .
O6 Mo2 O2 78.3(2) . .
O3 Mo2 O2 76.2(2) . .
O2 Mo2 O2 76.7(3) 3_656 .
O4 Mo2 O2 79.6(2) . .
O5 Mo2 Mo4 90.0(2) . 3_656
O6 Mo2 Mo4 141.1(2) . 3_656
O3 Mo2 Mo4 110.78(18) . 3_656
O2 Mo2 Mo4 41.53(17) 3_656 3_656
O4 Mo2 Mo4 34.97(15) . 3_656
O2 Mo2 Mo4 87.08(14) . 3_656
O5 Mo2 Mo1 99.1(2) . .
O6 Mo2 Mo1 139.7(2) . .
O3 Mo2 Mo1 41.50(18) . .
O2 Mo2 Mo1 106.85(17) 3_656 .
O4 Mo2 Mo1 34.71(15) . .
O2 Mo2 Mo1 78.96(14) . .
Mo4 Mo2 Mo1 69.59(2) 3_656 .
O5 Mo2 Mo2 144.8(2) . 3_656
O6 Mo2 Mo2 87.3(2) . 3_656
O3 Mo2 Mo2 106.22(18) . 3_656
O2 Mo2 Mo2 43.19(18) 3_656 3_656
O4 Mo2 Mo2 73.11(16) . 3_656
O2 Mo2 Mo2 33.52(14) . 3_656
Mo4 Mo2 Mo2 62.57(3) 3_656 3_656
Mo1 Mo2 Mo2 91.71(3) . 3_656
O11 Mo3 O12 105.5(3) . .
O11 Mo3 O10 99.7(3) . .
O12 Mo3 O10 98.8(3) . .
O11 Mo3 O1 97.8(3) . .
O12 Mo3 O1 97.3(3) . .
O10 Mo3 O1 152.1(2) . .
O11 Mo3 O3 90.0(3) . .
O12 Mo3 O3 163.5(3) . .
O10 Mo3 O3 83.9(2) . .
O1 Mo3 O3 74.4(2) . .
O11 Mo3 O2 161.2(3) . .
O12 Mo3 O2 92.9(3) . .
O10 Mo3 O2 73.0(2) . .
O1 Mo3 O2 83.6(2) . .
O3 Mo3 O2 72.3(2) . .
O11 Mo3 Mo4 132.1(2) . .
O12 Mo3 Mo4 87.0(2) . .
O10 Mo3 Mo4 32.40(18) . .
O1 Mo3 Mo4 126.92(17) . .
O3 Mo3 Mo4 86.85(15) . .
O2 Mo3 Mo4 43.36(15) . .
O11 Mo3 Mo1 88.9(2) . .
O12 Mo3 Mo1 127.7(2) . .
O10 Mo3 Mo1 128.51(19) . .
O1 Mo3 Mo1 30.43(17) . .
O3 Mo3 Mo1 45.11(15) . .
O2 Mo3 Mo1 82.84(15) . .
Mo4 Mo3 Mo1 119.87(3) . .
O8 Mo4 O13 105.7(4) . .
O8 Mo4 O10 100.3(3) . .
O13 Mo4 O10 103.9(3) . .
O8 Mo4 O4 97.9(3) . 3_656
O13 Mo4 O4 101.4(3) . 3_656
O10 Mo4 O4 143.4(3) . 3_656
O8 Mo4 O2 98.4(3) . .
O13 Mo4 O2 155.7(3) . .
O10 Mo4 O2 74.2(2) . .
O4 Mo4 O2 71.8(2) 3_656 .
O8 Mo4 O6 169.2(3) . .
O13 Mo4 O6 85.0(3) . .
O10 Mo4 O6 78.0(2) . .
O4 Mo4 O6 78.2(2) 3_656 .
O2 Mo4 O6 70.8(2) . .
O8 Mo4 Mo3 90.9(2) . .
O13 Mo4 Mo3 136.4(2) . .
O10 Mo4 Mo3 32.61(18) . .
O4 Mo4 Mo3 116.23(18) 3_656 .
O2 Mo4 Mo3 44.40(15) . .
O6 Mo4 Mo3 81.98(14) . .
O8 Mo4 Mo2 88.5(2) . 3_656
O13 Mo4 Mo2 140.8(2) . 3_656
O10 Mo4 Mo2 109.31(18) . 3_656
O4 Mo4 Mo2 39.68(18) 3_656 3_656
O2 Mo4 Mo2 35.30(15) . 3_656
O6 Mo4 Mo2 82.02(15) . 3_656
Mo3 Mo4 Mo2 77.99(3) . 3_656
O7 Cu1 O15 92.3(3) . .
O7 Cu1 O2W 177.1(3) . .
O15 Cu1 O2W 90.2(3) . .
O7 Cu1 O1W 87.6(3) . .
O15 Cu1 O1W 172.6(3) . .
O2W Cu1 O1W 90.0(3) . .
O7 Cu1 O12 93.3(2) . 2
O15 Cu1 O12 80.7(3) . 2
O2W Cu1 O12 85.6(3) . 2
O1W Cu1 O12 106.7(3) . 2
O7 Cu1 O3W 99.5(2) . .
O15 Cu1 O3W 79.0(3) . .
O2W Cu1 O3W 82.4(3) . .
O1W Cu1 O3W 93.6(3) . .
O12 Cu1 O3W 156.4(2) 2 .
O7 Cu1 Mo1 18.24(17) . .
O15 Cu1 Mo1 78.3(2) . .
O2W Cu1 Mo1 164.6(2) . .
O1W Cu1 Mo1 100.0(2) . .
O12 Cu1 Mo1 102.36(16) 2 .
O3W Cu1 Mo1 85.34(16) . .
Mo1 O1 Mo3 116.2(3) . .
Mo2 O2 Mo4 103.2(3) 3_656 .
Mo2 O2 Mo3 153.3(3) 3_656 .
Mo4 O2 Mo3 92.2(2) . .
Mo2 O2 Mo2 103.3(2) 3_656 .
Mo4 O2 Mo2 97.2(2) . .
Mo3 O2 Mo2 96.1(2) . .
Mo2 O3 Mo3 114.0(3) . .
Mo2 O3 Mo1 105.9(3) . .
Mo3 O3 Mo1 90.8(2) . .
Mo4 O4 Mo1 147.1(3) 3_656 .
Mo4 O4 Mo2 105.3(3) 3_656 .
Mo1 O4 Mo2 107.1(3) . .
Mo2 O6 Mo4 113.6(3) . .
Mo1 O7 Cu1 141.7(3) . .
Mo4 O10 Mo3 115.0(3) . .
Mo3 O12 Cu1 137.2(4) . 2_545
C1 O14 Mo1 135.2(6) . .
C1 O15 Cu1 128.5(6) . .
O15 C1 O14 129.5(9) . .
O15 C1 C2 115.3(9) . .
O14 C1 C2 115.2(9) . .
N1A C2 N1 124.3(12) . .
N1A C2 C1 114.3(10) . .
N1 C2 C1 114.5(11) . .
N1A C2 C5A 112.8(15) . .
N1 C2 C5A 70.4(15) . .
C1 C2 C5A 112.1(13) . .
N1A C2 C5 79.7(13) . .
N1 C2 C5 105.4(13) . .
C1 C2 C5 111.5(11) . .
C5A C2 C5 38.7(14) . .
C2 N1 C3 109.9(15) . .
C2 N1 H1A 109.7 . .
C3 N1 H1A 109.7 . .
C2 N1 H1B 109.7 . .
C3 N1 H1B 109.7 . .
H1A N1 H1B 108.2 . .
C4 C3 N1 101.8(19) . .
C4 C3 H3A 111.4 . .
N1 C3 H3A 111.4 . .
C4 C3 H3B 111.4 . .
N1 C3 H3B 111.4 . .
H3A C3 H3B 109.3 . .
C5 C4 C3 104(2) . .
C5 C4 H4A 110.9 . .
C3 C4 H4A 110.9 . .
C5 C4 H4B 110.9 . .
C3 C4 H4B 110.9 . .
H4A C4 H4B 108.9 . .
C4 C5 C2 101.2(17) . .
C4 C5 H5A 111.5 . .
C2 C5 H5A 111.5 . .
C4 C5 H5B 111.5 . .
C2 C5 H5B 111.5 . .
H5A C5 H5B 109.3 . .
C2 N1A C3A 103.6(16) . .
C2 N1A H1AA 111.0 . .
C3A N1A H1AA 111.0 . .
C2 N1A H1AB 111.0 . .
C3A N1A H1AB 111.0 . .
H1AA N1A H1AB 109.0 . .
C4A C3A N1A 108(3) . .
C4A C3A H3AA 110.1 . .
N1A C3A H3AA 110.1 . .
C4A C3A H3AB 110.1 . .
N1A C3A H3AB 110.1 . .
H3AA C3A H3AB 108.4 . .
C3A C4A C5A 113(3) . .
C3A C4A H4AA 109.0 . .
C5A C4A H4AA 109.0 . .
C3A C4A H4AB 109.0 . .
C5A C4A H4AB 109.0 . .
H4AA C4A H4AB 107.8 . .
C4A C5A C2 99(2) . .
C4A C5A H5AA 111.9 . .
C2 C5A H5AA 111.9 . .
C4A C5A H5AB 111.9 . .
C2 C5A H5AB 111.9 . .
H5AA C5A H5AB 109.6 . .

loop_
_geom_bond_atom_site_label_1
_geom_bond_atom_site_label_2
_geom_bond_distance
_geom_bond_site_symmetry_2
Mo1 O9 1.695(7) .
Mo1 O7 1.752(6) .
Mo1 O1 1.843(6) .
Mo1 O4 2.000(6) .
Mo1 O14 2.154(6) .
Mo1 O3 2.313(6) .
Mo1 Mo3 3.2651(11) .
Mo1 Mo2 3.3567(10) .
Mo1 Cu1 3.4660(13) .
Mo2 O5 1.698(6) .
Mo2 O6 1.757(6) .
Mo2 O3 1.879(6) .
Mo2 O2 1.947(6) 3_656
Mo2 O4 2.172(6) .
Mo2 O2 2.413(6) .
Mo2 Mo4 3.2798(10) 3_656
Mo2 Mo2 3.4308(14) 3_656
Mo3 O11 1.699(6) .
Mo3 O12 1.712(6) .
Mo3 O10 1.932(6) .
Mo3 O1 2.002(6) .
Mo3 O3 2.273(6) .
Mo3 O2 2.276(6) .
Mo3 Mo4 3.2501(11) .
Mo4 O8 1.697(7) .
Mo4 O13 1.715(7) .
Mo4 O10 1.921(6) .
Mo4 O4 1.949(6) 3_656
Mo4 O2 2.233(6) .
Mo4 O6 2.390(6) .
Mo4 Mo2 3.2798(10) 3_656
Cu1 O7 1.916(6) .
Cu1 O15 1.936(7) .
Cu1 O2W 1.947(7) .
Cu1 O1W 1.965(7) .
Cu1 O12 2.487(6) 2
Cu1 O3W 2.641(8) .
O2 Mo2 1.947(6) 3_656
O4 Mo4 1.949(6) 3_656
O12 Cu1 2.487(6) 2_545
O14 C1 1.246(11) .
O15 C1 1.250(11) .
C1 C2 1.516(13) .
C2 N1A 1.367(19) .
C2 N1 1.396(19) .
C2 C5A 1.52(3) .
C2 C5 1.64(3) .
N1 C3 1.50(3) .
N1 H1A 0.9000 .
N1 H1B 0.9000 .
C3 C4 1.50(3) .
C3 H3A 0.9700 .
C3 H3B 0.9700 .
C4 C5 1.49(3) .
C4 H4A 0.9700 .
C4 H4B 0.9700 .
C5 H5A 0.9700 .
C5 H5B 0.9700 .
N1A C3A 1.47(3) .
N1A H1AA 0.9000 .
N1A H1AB 0.9000 .
C3A C4A 1.35(5) .
C3A H3AA 0.9700 .
C3A H3AB 0.9700 .
C4A C5A 1.42(5) .
C4A H4AA 0.9700 .
C4A H4AB 0.9700 .
C5A H5AA 0.9700 .
C5A H5AB 0.9700 .

loop_
_geom_torsion_atom_site_label_1
_geom_torsion_atom_site_label_2
_geom_torsion_atom_site_label_3
_geom_torsion_atom_site_label_4
_geom_torsion
_geom_torsion_site_symmetry_1
_geom_torsion_site_symmetry_4
O9 Mo1 Mo2 O5 -88.7(4) . .
O7 Mo1 Mo2 O5 70.6(3) . .
O1 Mo1 Mo2 O5 171.0(3) . .
O4 Mo1 Mo2 O5 -90.0(4) . .
O14 Mo1 Mo2 O5 -5.1(3) . .
O3 Mo1 Mo2 O5 100.8(4) . .
Mo3 Mo1 Mo2 O5 145.5(2) . .
Cu1 Mo1 Mo2 O5 58.0(2) . .
O9 Mo1 Mo2 O6 145.5(5) . .
O7 Mo1 Mo2 O6 -55.2(4) . .
O1 Mo1 Mo2 O6 45.2(4) . .
O4 Mo1 Mo2 O6 144.2(4) . .
O14 Mo1 Mo2 O6 -130.9(4) . .
O3 Mo1 Mo2 O6 -25.0(4) . .
Mo3 Mo1 Mo2 O6 19.7(3) . .
Cu1 Mo1 Mo2 O6 -67.8(3) . .
O9 Mo1 Mo2 O3 170.5(4) . .
O7 Mo1 Mo2 O3 -30.2(3) . .
O1 Mo1 Mo2 O3 70.2(3) . .
O4 Mo1 Mo2 O3 169.2(4) . .
O14 Mo1 Mo2 O3 -105.9(3) . .
Mo3 Mo1 Mo2 O3 44.7(3) . .
Cu1 Mo1 Mo2 O3 -42.8(3) . .
O9 Mo1 Mo2 O2 16.5(4) . 3_656
O7 Mo1 Mo2 O2 175.8(3) . 3_656
O1 Mo1 Mo2 O2 -83.8(3) . 3_656
O4 Mo1 Mo2 O2 15.2(3) . 3_656
O14 Mo1 Mo2 O2 100.1(3) . 3_656
O3 Mo1 Mo2 O2 -154.0(3) . 3_656
Mo3 Mo1 Mo2 O2 -109.32(19) . 3_656
Cu1 Mo1 Mo2 O2 163.23(19) . 3_656
O9 Mo1 Mo2 O4 1.3(4) . .
O7 Mo1 Mo2 O4 160.6(4) . .
O1 Mo1 Mo2 O4 -99.1(3) . .
O14 Mo1 Mo2 O4 84.9(3) . .
O3 Mo1 Mo2 O4 -169.2(4) . .
Mo3 Mo1 Mo2 O4 -124.6(3) . .
Cu1 Mo1 Mo2 O4 148.0(3) . .
O9 Mo1 Mo2 O2 88.8(4) . .
O7 Mo1 Mo2 O2 -111.9(3) . .
O1 Mo1 Mo2 O2 -11.5(2) . .
O4 Mo1 Mo2 O2 87.6(3) . .
O14 Mo1 Mo2 O2 172.4(2) . .
O3 Mo1 Mo2 O2 -81.7(3) . .
Mo3 Mo1 Mo2 O2 -37.01(14) . .
Cu1 Mo1 Mo2 O2 -124.46(14) . .
O9 Mo1 Mo2 Mo4 -2.1(4) . 3_656
O7 Mo1 Mo2 Mo4 157.1(2) . 3_656
O1 Mo1 Mo2 Mo4 -102.48(18) . 3_656
O4 Mo1 Mo2 Mo4 -3.4(3) . 3_656
O14 Mo1 Mo2 Mo4 81.45(19) . 3_656
O3 Mo1 Mo2 Mo4 -172.6(3) . 3_656
Mo3 Mo1 Mo2 Mo4 -127.99(3) . 3_656
Cu1 Mo1 Mo2 Mo4 144.56(3) . 3_656
O9 Mo1 Mo2 Mo2 57.7(4) . 3_656
O7 Mo1 Mo2 Mo2 -143.1(2) . 3_656
O1 Mo1 Mo2 Mo2 -42.67(18) . 3_656
O4 Mo1 Mo2 Mo2 56.4(3) . 3_656
O14 Mo1 Mo2 Mo2 141.26(19) . 3_656
O3 Mo1 Mo2 Mo2 -112.8(3) . 3_656
Mo3 Mo1 Mo2 Mo2 -68.18(3) . 3_656
Cu1 Mo1 Mo2 Mo2 -155.63(3) . 3_656
O9 Mo1 Mo3 O11 106.6(4) . .
O7 Mo1 Mo3 O11 -3.6(3) . .
O1 Mo1 Mo3 O11 107.4(4) . .
O4 Mo1 Mo3 O11 -154.6(3) . .
O14 Mo1 Mo3 O11 -85.6(3) . .
O3 Mo1 Mo3 O11 -91.0(3) . .
Mo2 Mo1 Mo3 O11 -123.9(2) . .
Cu1 Mo1 Mo3 O11 -23.4(2) . .
O9 Mo1 Mo3 O12 -2.2(4) . .
O7 Mo1 Mo3 O12 -112.4(3) . .
O1 Mo1 Mo3 O12 -1.4(4) . .
O4 Mo1 Mo3 O12 96.6(3) . .
O14 Mo1 Mo3 O12 165.6(4) . .
O3 Mo1 Mo3 O12 160.1(3) . .
Mo2 Mo1 Mo3 O12 127.2(3) . .
Cu1 Mo1 Mo3 O12 -132.2(3) . .
O9 Mo1 Mo3 O10 -151.8(4) . .
O7 Mo1 Mo3 O10 97.9(3) . .
O1 Mo1 Mo3 O10 -151.0(4) . .
O4 Mo1 Mo3 O10 -53.0(3) . .
O14 Mo1 Mo3 O10 16.0(3) . .
O3 Mo1 Mo3 O10 10.5(3) . .
Mo2 Mo1 Mo3 O10 -22.4(2) . .
Cu1 Mo1 Mo3 O10 78.1(2) . .
O9 Mo1 Mo3 O1 -0.8(5) . .
O7 Mo1 Mo3 O1 -111.0(4) . .
O4 Mo1 Mo3 O1 98.0(4) . .
O14 Mo1 Mo3 O1 167.0(4) . .
O3 Mo1 Mo3 O1 161.5(4) . .
Mo2 Mo1 Mo3 O1 128.6(3) . .
Cu1 Mo1 Mo3 O1 -130.8(3) . .
O9 Mo1 Mo3 O3 -162.3(4) . .
O7 Mo1 Mo3 O3 87.4(3) . .
O1 Mo1 Mo3 O3 -161.5(4) . .
O4 Mo1 Mo3 O3 -63.5(3) . .
O14 Mo1 Mo3 O3 5.5(3) . .
Mo2 Mo1 Mo3 O3 -32.9(2) . .
Cu1 Mo1 Mo3 O3 67.6(2) . .
O9 Mo1 Mo3 O2 -90.3(4) . .
O7 Mo1 Mo3 O2 159.5(2) . .
O1 Mo1 Mo3 O2 -89.5(4) . .
O4 Mo1 Mo3 O2 8.5(2) . .
O14 Mo1 Mo3 O2 77.5(3) . .
O3 Mo1 Mo3 O2 72.0(2) . .
Mo2 Mo1 Mo3 O2 39.15(15) . .
Cu1 Mo1 Mo3 O2 139.68(15) . .
O9 Mo1 Mo3 Mo4 -113.8(3) . .
O7 Mo1 Mo3 Mo4 136.01(19) . .
O1 Mo1 Mo3 Mo4 -113.0(3) . .
O4 Mo1 Mo3 Mo4 -14.97(18) . .
O14 Mo1 Mo3 Mo4 54.0(2) . .
O3 Mo1 Mo3 Mo4 48.6(2) . .
Mo2 Mo1 Mo3 Mo4 15.67(3) . .
Cu1 Mo1 Mo3 Mo4 116.21(4) . .
O11 Mo3 Mo4 O8 -104.5(4) . .
O12 Mo3 Mo4 O8 3.7(3) . .
O10 Mo3 Mo4 O8 -107.9(4) . .
O1 Mo3 Mo4 O8 100.6(3) . .
O3 Mo3 Mo4 O8 168.4(3) . .
O2 Mo3 Mo4 O8 101.1(3) . .
Mo1 Mo3 Mo4 O8 136.3(2) . .
O11 Mo3 Mo4 O13 9.6(5) . .
O12 Mo3 Mo4 O13 117.8(4) . .
O10 Mo3 Mo4 O13 6.1(5) . .
O1 Mo3 Mo4 O13 -145.3(4) . .
O3 Mo3 Mo4 O13 -77.5(4) . .
O2 Mo3 Mo4 O13 -144.8(4) . .
Mo1 Mo3 Mo4 O13 -109.6(4) . .
O11 Mo3 Mo4 O10 3.5(5) . .
O12 Mo3 Mo4 O10 111.7(4) . .
O1 Mo3 Mo4 O10 -151.5(4) . .
O3 Mo3 Mo4 O10 -83.7(4) . .
O2 Mo3 Mo4 O10 -150.9(4) . .
Mo1 Mo3 Mo4 O10 -115.8(4) . .
O11 Mo3 Mo4 O4 156.3(4) . 3_656
O12 Mo3 Mo4 O4 -95.5(3) . 3_656
O10 Mo3 Mo4 O4 152.8(4) . 3_656
O1 Mo3 Mo4 O4 1.4(3) . 3_656
O3 Mo3 Mo4 O4 69.2(2) . 3_656
O2 Mo3 Mo4 O4 1.9(3) . 3_656
Mo1 Mo3 Mo4 O4 37.1(2) . 3_656
O11 Mo3 Mo4 O2 154.4(4) . .
O12 Mo3 Mo4 O2 -97.4(3) . .
O10 Mo3 Mo4 O2 150.9(4) . .
O1 Mo3 Mo4 O2 -0.5(3) . .
O3 Mo3 Mo4 O2 67.3(3) . .
Mo1 Mo3 Mo4 O2 35.2(2) . .
O11 Mo3 Mo4 O6 83.7(3) . .
O12 Mo3 Mo4 O6 -168.1(3) . .
O10 Mo3 Mo4 O6 80.2(4) . .
O1 Mo3 Mo4 O6 -71.2(3) . .
O3 Mo3 Mo4 O6 -3.4(2) . .
O2 Mo3 Mo4 O6 -70.7(3) . .
Mo1 Mo3 Mo4 O6 -35.55(15) . .
O11 Mo3 Mo4 Mo2 167.2(3) . 3_656
O12 Mo3 Mo4 Mo2 -84.6(2) . 3_656
O10 Mo3 Mo4 Mo2 163.7(4) . 3_656
O1 Mo3 Mo4 Mo2 12.3(2) . 3_656
O3 Mo3 Mo4 Mo2 80.08(14) . 3_656
O2 Mo3 Mo4 Mo2 12.8(2) . 3_656
Mo1 Mo3 Mo4 Mo2 47.94(3) . 3_656
O9 Mo1 Cu1 O7 -59.8(7) . .
O1 Mo1 Cu1 O7 54.9(6) . .
O4 Mo1 Cu1 O7 171.2(6) . .
O14 Mo1 Cu1 O7 -145.4(6) . .
O3 Mo1 Cu1 O7 123.3(6) . .
Mo3 Mo1 Cu1 O7 81.8(6) . .
Mo2 Mo1 Cu1 O7 145.4(6) . .
O9 Mo1 Cu1 O15 79.6(3) . .
O7 Mo1 Cu1 O15 139.4(6) . .
O1 Mo1 Cu1 O15 -165.8(3) . .
O4 Mo1 Cu1 O15 -49.4(3) . .
O14 Mo1 Cu1 O15 -6.1(3) . .
O3 Mo1 Cu1 O15 -97.4(3) . .
Mo3 Mo1 Cu1 O15 -138.9(2) . .
Mo2 Mo1 Cu1 O15 -75.3(2) . .
O9 Mo1 Cu1 O2W 122.1(9) . .
O7 Mo1 Cu1 O2W -178.1(10) . .
O1 Mo1 Cu1 O2W -123.3(9) . .
O4 Mo1 Cu1 O2W -6.9(9) . .
O14 Mo1 Cu1 O2W 36.4(9) . .
O3 Mo1 Cu1 O2W -54.9(9) . .
Mo3 Mo1 Cu1 O2W -96.3(8) . .
Mo2 Mo1 Cu1 O2W -32.8(8) . .
O9 Mo1 Cu1 O1W -107.8(4) . .
O7 Mo1 Cu1 O1W -48.0(6) . .
O1 Mo1 Cu1 O1W 6.9(3) . .
O4 Mo1 Cu1 O1W 123.2(3) . .
O14 Mo1 Cu1 O1W 166.6(3) . .
O3 Mo1 Cu1 O1W 75.3(3) . .
Mo3 Mo1 Cu1 O1W 33.8(2) . .
Mo2 Mo1 Cu1 O1W 97.4(2) . .
O9 Mo1 Cu1 O12 1.9(3) . 2
O7 Mo1 Cu1 O12 61.7(6) . 2
O1 Mo1 Cu1 O12 116.5(3) . 2
O4 Mo1 Cu1 O12 -127.1(3) . 2
O14 Mo1 Cu1 O12 -83.8(3) . 2
O3 Mo1 Cu1 O12 -175.0(2) . 2
Mo3 Mo1 Cu1 O12 143.47(17) . 2
Mo2 Mo1 Cu1 O12 -152.95(17) . 2
O9 Mo1 Cu1 O3W 159.3(3) . .
O7 Mo1 Cu1 O3W -140.9(6) . .
O1 Mo1 Cu1 O3W -86.0(3) . .
O4 Mo1 Cu1 O3W 30.3(3) . .
O14 Mo1 Cu1 O3W 73.7(3) . .
O3 Mo1 Cu1 O3W -17.6(2) . .
Mo3 Mo1 Cu1 O3W -59.10(16) . .
Mo2 Mo1 Cu1 O3W 4.47(16) . .
O9 Mo1 O1 Mo3 179.4(3) . .
O7 Mo1 O1 Mo3 71.9(4) . .
O4 Mo1 O1 Mo3 -82.2(3) . .
O14 Mo1 O1 Mo3 -32.6(10) . .
O3 Mo1 O1 Mo3 -13.1(3) . .
Mo2 Mo1 O1 Mo3 -44.5(3) . .
Cu1 Mo1 O1 Mo3 55.3(3) . .
O11 Mo3 O1 Mo1 -74.3(4) . .
O12 Mo3 O1 Mo1 178.9(3) . .
O10 Mo3 O1 Mo1 54.1(7) . .
O3 Mo3 O1 Mo1 13.5(3) . .
O2 Mo3 O1 Mo1 86.8(3) . .
Mo4 Mo3 O1 Mo1 87.2(3) . .
O8 Mo4 O2 Mo2 75.4(3) . 3_656
O13 Mo4 O2 Mo2 -97.4(7) . 3_656
O10 Mo4 O2 Mo2 173.8(3) . 3_656
O4 Mo4 O2 Mo2 -20.2(3) 3_656 3_656
O6 Mo4 O2 Mo2 -103.7(3) . 3_656
Mo3 Mo4 O2 Mo2 158.0(4) . 3_656
O8 Mo4 O2 Mo3 -82.6(3) . .
O13 Mo4 O2 Mo3 104.6(7) . .
O10 Mo4 O2 Mo3 15.8(2) . .
O4 Mo4 O2 Mo3 -178.2(3) 3_656 .
O6 Mo4 O2 Mo3 98.3(2) . .
Mo2 Mo4 O2 Mo3 -158.0(4) 3_656 .
O8 Mo4 O2 Mo2 -179.1(3) . .
O13 Mo4 O2 Mo2 8.1(7) . .
O10 Mo4 O2 Mo2 -80.7(3) . .
O4 Mo4 O2 Mo2 85.3(2) 3_656 .
O6 Mo4 O2 Mo2 1.80(19) . .
Mo3 Mo4 O2 Mo2 -96.5(2) . .
Mo2 Mo4 O2 Mo2 105.5(3) 3_656 .
O11 Mo3 O2 Mo2 149.0(9) . 3_656
O12 Mo3 O2 Mo2 -43.2(7) . 3_656
O10 Mo3 O2 Mo2 -141.6(7) . 3_656
O1 Mo3 O2 Mo2 53.8(7) . 3_656
O3 Mo3 O2 Mo2 129.5(7) . 3_656
Mo4 Mo3 O2 Mo2 -125.8(8) . 3_656
Mo1 Mo3 O2 Mo2 84.4(7) . 3_656
O11 Mo3 O2 Mo4 -85.2(9) . .
O12 Mo3 O2 Mo4 82.6(3) . .
O10 Mo3 O2 Mo4 -15.8(2) . .
O1 Mo3 O2 Mo4 179.6(2) . .
O3 Mo3 O2 Mo4 -104.8(2) . .
Mo1 Mo3 O2 Mo4 -149.79(18) . .
O11 Mo3 O2 Mo2 12.3(10) . .
O12 Mo3 O2 Mo2 -179.9(3) . .
O10 Mo3 O2 Mo2 81.7(3) . .
O1 Mo3 O2 Mo2 -82.9(2) . .
O3 Mo3 O2 Mo2 -7.25(19) . .
Mo4 Mo3 O2 Mo2 97.5(2) . .
Mo1 Mo3 O2 Mo2 -52.29(14) . .
O5 Mo2 O2 Mo2 -58(5) . 3_656
O6 Mo2 O2 Mo2 103.1(3) . 3_656
O3 Mo2 O2 Mo2 -152.9(3) . 3_656
O2 Mo2 O2 Mo2 0.0 3_656 3_656
O4 Mo2 O2 Mo2 -75.1(3) . 3_656
Mo4 Mo2 O2 Mo2 -40.7(2) 3_656 3_656
Mo1 Mo2 O2 Mo2 -110.5(2) . 3_656
O5 Mo2 O2 Mo4 -164(5) . .
O6 Mo2 O2 Mo4 -2.4(2) . .
O3 Mo2 O2 Mo4 101.7(3) . .
O2 Mo2 O2 Mo4 -105.4(3) 3_656 .
O4 Mo2 O2 Mo4 179.5(2) . .
Mo4 Mo2 O2 Mo4 -146.11(17) 3_656 .
Mo1 Mo2 O2 Mo4 144.12(19) . .
Mo2 Mo2 O2 Mo4 -105.4(3) 3_656 .
O5 Mo2 O2 Mo3 103(5) . .
O6 Mo2 O2 Mo3 -95.4(3) . .
O3 Mo2 O2 Mo3 8.6(2) . .
O2 Mo2 O2 Mo3 161.5(4) 3_656 .
O4 Mo2 O2 Mo3 86.4(2) . .
Mo4 Mo2 O2 Mo3 120.84(17) 3_656 .
Mo1 Mo2 O2 Mo3 51.07(15) . .
Mo2 Mo2 O2 Mo3 161.5(4) 3_656 .
O5 Mo2 O3 Mo3 173.8(3) . .
O6 Mo2 O3 Mo3 65.7(3) . .
O2 Mo2 O3 Mo3 -55.3(5) 3_656 .
O4 Mo2 O3 Mo3 -91.9(3) . .
O2 Mo2 O3 Mo3 -9.4(2) . .
Mo4 Mo2 O3 Mo3 -90.8(3) 3_656 .
Mo1 Mo2 O3 Mo3 -98.2(3) . .
Mo2 Mo2 O3 Mo3 -24.6(3) 3_656 .
O5 Mo2 O3 Mo1 -88.0(3) . .
O6 Mo2 O3 Mo1 163.9(3) . .
O2 Mo2 O3 Mo1 42.9(5) 3_656 .
O4 Mo2 O3 Mo1 6.3(2) . .
O2 Mo2 O3 Mo1 88.8(2) . .
Mo4 Mo2 O3 Mo1 7.4(3) 3_656 .
Mo2 Mo2 O3 Mo1 73.6(2) 3_656 .
O11 Mo3 O3 Mo2 -163.7(4) . .
O12 Mo3 O3 Mo2 36.8(11) . .
O10 Mo3 O3 Mo2 -63.9(3) . .
O1 Mo3 O3 Mo2 98.3(3) . .
O2 Mo3 O3 Mo2 10.2(3) . .
Mo4 Mo3 O3 Mo2 -31.5(3) . .
Mo1 Mo3 O3 Mo2 107.9(3) . .
O11 Mo3 O3 Mo1 88.5(3) . .
O12 Mo3 O3 Mo1 -71.1(10) . .
O10 Mo3 O3 Mo1 -171.8(2) . .
O1 Mo3 O3 Mo1 -9.6(2) . .
O2 Mo3 O3 Mo1 -97.7(2) . .
Mo4 Mo3 O3 Mo1 -139.37(15) . .
O9 Mo1 O3 Mo2 -31.0(14) . .
O7 Mo1 O3 Mo2 153.2(3) . .
O1 Mo1 O3 Mo2 -105.0(3) . .
O4 Mo1 O3 Mo2 -7.1(3) . .
O14 Mo1 O3 Mo2 68.9(3) . .
Mo3 Mo1 O3 Mo2 -115.3(3) . .
Cu1 Mo1 O3 Mo2 136.6(3) . .
O9 Mo1 O3 Mo3 84.3(13) . .
O7 Mo1 O3 Mo3 -91.5(2) . .
O1 Mo1 O3 Mo3 10.3(2) . .
O4 Mo1 O3 Mo3 108.3(2) . .
O14 Mo1 O3 Mo3 -175.8(2) . .
Mo2 Mo1 O3 Mo3 115.3(3) . .
Cu1 Mo1 O3 Mo3 -108.10(16) . .
O9 Mo1 O4 Mo4 -9.1(7) . 3_656
O7 Mo1 O4 Mo4 132.3(6) . 3_656
O1 Mo1 O4 Mo4 -109.4(6) . 3_656
O14 Mo1 O4 Mo4 85.2(6) . 3_656
O3 Mo1 O4 Mo4 176.1(7) . 3_656
Mo3 Mo1 O4 Mo4 -142.4(6) . 3_656
Mo2 Mo1 O4 Mo4 170.0(8) . 3_656
Cu1 Mo1 O4 Mo4 126.1(5) . 3_656
O9 Mo1 O4 Mo2 -179.1(3) . .
O7 Mo1 O4 Mo2 -37.7(7) . .
O1 Mo1 O4 Mo2 80.6(3) . .
O14 Mo1 O4 Mo2 -84.8(3) . .
O3 Mo1 O4 Mo2 6.1(2) . .
Mo3 Mo1 O4 Mo2 47.6(2) . .
Cu1 Mo1 O4 Mo2 -43.9(3) . .
O5 Mo2 O4 Mo4 -79.1(3) . 3_656
O6 Mo2 O4 Mo4 95.2(7) . 3_656
O3 Mo2 O4 Mo4 178.3(3) . 3_656
O2 Mo2 O4 Mo4 20.8(3) 3_656 3_656
O2 Mo2 O4 Mo4 100.0(3) . 3_656
Mo1 Mo2 O4 Mo4 -174.4(5) . 3_656
Mo2 Mo2 O4 Mo4 66.1(2) 3_656 3_656
O5 Mo2 O4 Mo1 95.2(3) . .
O6 Mo2 O4 Mo1 -90.4(7) . .
O3 Mo2 O4 Mo1 -7.3(3) . .
O2 Mo2 O4 Mo1 -164.8(3) 3_656 .
O2 Mo2 O4 Mo1 -85.7(3) . .
Mo4 Mo2 O4 Mo1 174.4(5) 3_656 .
Mo2 Mo2 O4 Mo1 -119.5(3) 3_656 .
O5 Mo2 O6 Mo4 -178.6(3) . .
O3 Mo2 O6 Mo4 -71.0(3) . .
O2 Mo2 O6 Mo4 76.5(3) 3_656 .
O4 Mo2 O6 Mo4 7.2(8) . .
O2 Mo2 O6 Mo4 2.4(2) . .
Mo4 Mo2 O6 Mo4 72.5(4) 3_656 .
Mo1 Mo2 O6 Mo4 -54.5(4) . .
Mo2 Mo2 O6 Mo4 35.0(2) 3_656 .
O8 Mo4 O6 Mo2 -7.6(16) . .
O13 Mo4 O6 Mo2 179.9(4) . .
O10 Mo4 O6 Mo2 74.6(3) . .
O4 Mo4 O6 Mo2 -77.3(3) 3_656 .
O2 Mo4 O6 Mo2 -2.7(3) . .
Mo3 Mo4 O6 Mo2 41.7(3) . .
Mo2 Mo4 O6 Mo2 -37.2(3) 3_656 .
O9 Mo1 O7 Cu1 126.5(6) . .
O1 Mo1 O7 Cu1 -130.1(6) . .
O4 Mo1 O7 Cu1 -13.7(10) . .
O14 Mo1 O7 Cu1 31.8(6) . .
O3 Mo1 O7 Cu1 -54.4(6) . .
Mo3 Mo1 O7 Cu1 -98.5(6) . .
Mo2 Mo1 O7 Cu1 -38.7(6) . .
O15 Cu1 O7 Mo1 -39.7(6) . .
O2W Cu1 O7 Mo1 170(6) . .
O1W Cu1 O7 Mo1 132.9(6) . .
O12 Cu1 O7 Mo1 -120.5(6) 2 .
O3W Cu1 O7 Mo1 39.6(6) . .
O8 Mo4 O10 Mo3 75.2(4) . .
O13 Mo4 O10 Mo3 -175.6(4) . .
O4 Mo4 O10 Mo3 -43.3(6) 3_656 .
O2 Mo4 O10 Mo3 -20.7(3) . .
O6 Mo4 O10 Mo3 -93.9(3) . .
Mo2 Mo4 O10 Mo3 -16.9(4) 3_656 .
O11 Mo3 O10 Mo4 -177.4(4) . .
O12 Mo3 O10 Mo4 -69.9(4) . .
O1 Mo3 O10 Mo4 54.6(7) . .
O3 Mo3 O10 Mo4 93.7(3) . .
O2 Mo3 O10 Mo4 20.4(3) . .
Mo1 Mo3 O10 Mo4 86.2(3) . .
O11 Mo3 O12 Cu1 -3.6(6) . 2_545
O10 Mo3 O12 Cu1 -106.3(5) . 2_545
O1 Mo3 O12 Cu1 96.5(5) . 2_545
O3 Mo3 O12 Cu1 155.1(7) . 2_545
O2 Mo3 O12 Cu1 -179.6(5) . 2_545
Mo4 Mo3 O12 Cu1 -136.6(5) . 2_545
Mo1 Mo3 O12 Cu1 97.3(5) . 2_545
O9 Mo1 O14 C1 -110.4(9) . .
O7 Mo1 O14 C1 -5.9(9) . .
O1 Mo1 O14 C1 101.2(11) . .
O4 Mo1 O14 C1 153.1(9) . .
O3 Mo1 O14 C1 82.3(9) . .
Mo3 Mo1 O14 C1 78.5(9) . .
Mo2 Mo1 O14 C1 113.6(9) . .
Cu1 Mo1 O14 C1 5.4(8) . .
O7 Cu1 O15 C1 22.4(8) . .
O2W Cu1 O15 C1 -159.1(8) . .
O1W Cu1 O15 C1 -67(2) . .
O12 Cu1 O15 C1 115.4(8) 2 .
O3W Cu1 O15 C1 -76.9(8) . .
Mo1 Cu1 O15 C1 10.6(8) . .
Cu1 O15 C1 O14 -11.6(15) . .
Cu1 O15 C1 C2 169.0(6) . .
Mo1 O14 C1 O15 0.1(16) . .
Mo1 O14 C1 C2 179.5(7) . .
O15 C1 C2 N1A -156.0(11) . .
O14 C1 C2 N1A 24.6(14) . .
O15 C1 C2 N1 -3.7(14) . .
O14 C1 C2 N1 176.9(10) . .
O15 C1 C2 C5A 74.0(17) . .
O14 C1 C2 C5A -105.4(16) . .
O15 C1 C2 C5 115.9(14) . .
O14 C1 C2 C5 -63.6(15) . .
N1A C2 N1 C3 -98.1(19) . .
C1 C2 N1 C3 112.8(15) . .
C5A C2 N1 C3 6.7(18) . .
C5 C2 N1 C3 -10.2(19) . .
C2 N1 C3 C4 32(2) . .
N1 C3 C4 C5 -42(2) . .
C3 C4 C5 C2 35(2) . .
N1A C2 C5 C4 107.1(19) . .
N1 C2 C5 C4 -16(2) . .
C1 C2 C5 C4 -140.7(16) . .
C5A C2 C5 C4 -42(2) . .
N1 C2 N1A C3A 90(2) . .
C1 C2 N1A C3A -120.8(16) . .
C5A C2 N1A C3A 9(2) . .
C5 C2 N1A C3A -11.7(17) . .
C2 N1A C3A C4A -17(3) . .
N1A C3A C4A C5A 20(5) . .
C3A C4A C5A C2 -13(4) . .
N1A C2 C5A C4A 2(3) . .
N1 C2 C5A C4A -118(3) . .
C1 C2 C5A C4A 133(3) . .
C5 C2 C5A C4A 35(2) . .
